data_7008889
loop_
_publ_author_name
'Pavlishchuk, Vitaly V.'
'Kolotilov, Sergey V.'
'Addison, Anthony W.'
'Butcher, Raymond J.'
'Sinn, Ekkehard'

_publ_section_title
;
 Nickel(II) complexes with dithiadiiminoamine and
 dithiabis(thiosemicarbazone) ligands&#x200A;&#x2020;
;
_journal_issue 3
_journal_name_full 'Journal of the Chemical Society, Dalton Transactions'
_journal_page_first 335
_journal_paper_doi 10.1039/a906294g
_journal_year 2000
_chemical_formula_sum 'C10 H18 N6 Ni S4'
_chemical_formula_weight 409.25
_chemical_name_systematic
;
 ?
;
_space_group_IT_number 14
_symmetry_cell_setting monoclinic
_symmetry_space_group_name_Hall '-P 2yn'
_symmetry_space_group_name_H-M 'P 1 21/n 1'
_atom_sites_solution_hydrogens geom
_atom_sites_solution_primary direct
_atom_sites_solution_secondary difmap
_audit_creation_method SHELXL-97
_cell_angle_alpha 90.00
_cell_angle_beta 99.209(5)
_cell_angle_gamma 90.00
_cell_formula_units_Z 4
_cell_length_a 8.7734(8)
_cell_length_b 7.7896(9)
_cell_length_c 25.061(3)
_cell_measurement_reflns_used 71
_cell_measurement_temperature 293(2)
_cell_measurement_theta_max 12.48
_cell_measurement_theta_min 0.12
_cell_volume 1690.6(3)
_computing_cell_refinement 'Bruker XSCANS'
_computing_data_collection 'Bruker XSCANS'
_computing_data_reduction 'Bruker SHELXTL'
_computing_molecular_graphics 'Bruker SHELXTL'
_computing_publication_material 'Bruker SHELXTL'
_computing_structure_refinement 'SHELXL-97 (Sheldrick, 1997)'
_computing_structure_solution 'SHELXS-97 (Sheldrick, 1990)'
_diffrn_ambient_temperature 293(2)
_diffrn_measured_fraction_theta_full 0.939
_diffrn_measured_fraction_theta_max 0.939
_diffrn_measurement_device_type 'Bruker P4'
_diffrn_measurement_method '\w scans'
_diffrn_radiation_monochromator graphite
_diffrn_radiation_source 'fine-focus sealed tube'
_diffrn_radiation_type MoK\a
_diffrn_radiation_wavelength 0.71073
_diffrn_reflns_av_R_equivalents 0.0393
_diffrn_reflns_av_sigmaI/netI 0.0777
_diffrn_reflns_limit_h_max 9
_diffrn_reflns_limit_h_min 0
_diffrn_reflns_limit_k_max 10
_diffrn_reflns_limit_k_min 0
_diffrn_reflns_limit_l_max 32
_diffrn_reflns_limit_l_min -32
_diffrn_reflns_number 3894
_diffrn_reflns_theta_full 27.50
_diffrn_reflns_theta_max 27.50
_diffrn_reflns_theta_min 2.36
_diffrn_standards_interval_count 97
_diffrn_standards_number 3
_exptl_absorpt_coefficient_mu 1.642
_exptl_absorpt_correction_T_max 0.8992
_exptl_absorpt_correction_T_min 0.7989
_exptl_absorpt_correction_type integration
_exptl_crystal_colour purple
_exptl_crystal_density_diffrn 1.608
_exptl_crystal_density_method 'not measured'
_exptl_crystal_description needle
_exptl_crystal_F_000 848
_exptl_crystal_size_max 0.09
_exptl_crystal_size_mid 0.6
_exptl_crystal_size_min 0.16
_refine_diff_density_max 0.484
_refine_diff_density_min -0.467
_refine_diff_density_rms 0.097
_refine_ls_extinction_method none
_refine_ls_goodness_of_fit_ref 1.020
_refine_ls_hydrogen_treatment mixed
_refine_ls_matrix_type full
_refine_ls_number_parameters 234
_refine_ls_number_reflns 3646
_refine_ls_number_restraints 6
_refine_ls_restrained_S_all 1.025
_refine_ls_R_factor_all 0.0944
_refine_ls_R_factor_gt 0.0445
_refine_ls_shift/su_max 0.005
_refine_ls_shift/su_mean 0.000
_refine_ls_structure_factor_coef Fsqd
_refine_ls_weighting_details 'calc w=1/[\s^2^(Fo^2^)+(0.0343P)^2^+0.0000P] where P=(Fo^2^+2Fc^2^)/3'
_refine_ls_weighting_scheme calc
_refine_ls_wR_factor_gt 0.0887
_refine_ls_wR_factor_ref 0.1101
_reflns_number_gt 2185
_reflns_number_total 3646
_reflns_threshold_expression >2sigma(I)
_cod_data_source_file a906294g.txt
_cod_data_source_block 3
_cod_depositor_comments
;
The following automatic conversions were performed:
'_symmetry_cell_setting' value 'Monoclinic' changed to 'monoclinic'
according to '/home/saulius/struct/CIF-dictionaries/cif_core.dic'
dictionary named 'cif_core.dic' version 2.4.1 from 2010-06-29.

Automatic conversion script
Id: cif_fix_enum 1527 2010-12-29 10:47:43Z saulius 
;
_cod_original_sg_symbol_H-M P2(1)/n
_cod_database_code 7008889

loop_
_symmetry_equiv_pos_as_xyz
'x, y, z'
'-x+1/2, y+1/2, -z+1/2'
'-x, -y, -z'
'x-1/2, -y-1/2, z-1/2'

loop_
_atom_site_label
_atom_site_type_symbol
_atom_site_fract_x
_atom_site_fract_y
_atom_site_fract_z
_atom_site_U_iso_or_equiv
_atom_site_adp_type
_atom_site_occupancy
_atom_site_symmetry_multiplicity
_atom_site_calc_flag
_atom_site_refinement_flags
_atom_site_disorder_assembly
_atom_site_disorder_group
Ni Ni 0.86505(6) 0.32319(7) 0.12864(2) 0.02746(16) Uani 1 1 d . A .
S1A S 1.01027(13) 0.16956(15) 0.20083(5) 0.0359(3) Uani 1 1 d . A .
S2A S 0.75468(15) 0.53424(18) 0.06210(6) 0.0508(4) Uani 1 1 d D . .
S1B S 0.92799(13) 0.15086(16) 0.05878(5) 0.0388(3) Uani 1 1 d . . .
S2B S 0.74458(14) 0.47545(16) 0.19461(5) 0.0434(3) Uani 1 1 d D . .
N1A N 1.2618(5) 0.3049(6) 0.25607(17) 0.0408(10) Uani 1 1 d . A .
H6N1 H 1.267(5) 0.216(6) 0.2730(17) 0.032(14) Uiso 1 1 d . . .
H6N2 H 1.331(5) 0.392(6) 0.2622(18) 0.042(14) Uiso 1 1 d . . .
N2A N 1.1684(4) 0.4633(5) 0.18284(14) 0.0305(8) Uani 1 1 d . A .
N3A N 1.0477(4) 0.4859(4) 0.14009(13) 0.0265(8) Uani 1 1 d . . .
N1B N 0.7124(5) -0.0212(6) -0.00499(16) 0.0411(10) Uani 1 1 d . . .
H5N1 H 0.614(5) -0.059(6) -0.0184(18) 0.041(14) Uiso 1 1 d . . .
H5N2 H 0.789(6) -0.043(6) -0.0202(18) 0.040(15) Uiso 1 1 d . . .
N2B N 0.6247(4) 0.0946(5) 0.06737(14) 0.0318(9) Uani 1 1 d . . .
N3B N 0.6614(4) 0.1953(4) 0.11369(14) 0.0292(8) Uani 1 1 d . A .
C1A C 1.1529(5) 0.3255(5) 0.21230(16) 0.0288(9) Uani 1 1 d . . .
C2A C 1.0602(5) 0.6097(6) 0.10719(18) 0.0346(10) Uani 1 1 d . A .
C3A C 1.1976(6) 0.7248(8) 0.1097(2) 0.0598(17) Uani 1 1 d . . .
H12A H 1.2800 0.6820 0.1362 0.09(2) Uiso 1 1 calc R A .
H12B H 1.1705 0.8386 0.1195 0.16(4) Uiso 1 1 calc R . .
H12C H 1.2305 0.7277 0.0750 0.08(2) Uiso 1 1 calc R . .
C4A C 0.9298(6) 0.6524(7) 0.0631(2) 0.0488(14) Uani 1 1 d . A .
H1A H 0.9650 0.6351 0.0287 0.11(2) Uiso 1 1 calc R . .
H1B H 0.9064 0.7735 0.0658 0.074(19) Uiso 1 1 calc R . .
C5A C 0.6217(9) 0.6420(10) 0.0943(3) 0.055(2) Uani 0.69 1 d PD A 1
H5AA H 0.6004 0.7531 0.0772 0.037(18) Uiso 0.69 1 calc PR A 1
H5AB H 0.5259 0.5775 0.0893 0.07(3) Uiso 0.69 1 calc PR A 1
C5B C 0.6760(12) 0.6688(11) 0.1548(4) 0.069(3) Uani 0.69 1 d PD A 1
H5BA H 0.5914 0.7183 0.1702 0.06(2) Uiso 0.69 1 calc PR A 1
H5BD H 0.7591 0.7524 0.1591 0.06(3) Uiso 0.69 1 calc PR A 1
C5AA C 0.707(3) 0.700(2) 0.1132(8) 0.064(6) Uiso 0.31 1 d PD A 2
H5AC H 0.8021 0.7491 0.1319 0.076 Uiso 0.31 1 calc PR A 2
H5AD H 0.6466 0.7915 0.0940 0.076 Uiso 0.31 1 calc PR A 2
C5BB C 0.617(2) 0.623(3) 0.1548(8) 0.051(7) Uiso 0.31 1 d PD A 2
H5BB H 0.5256 0.5635 0.1368 0.062 Uiso 0.31 1 calc PR A 2
H5BC H 0.5847 0.7124 0.1774 0.062 Uiso 0.31 1 calc PR A 2
C1B C 0.7412(5) 0.0741(5) 0.04062(17) 0.0323(10) Uani 1 1 d . A .
C2B C 0.5590(5) 0.2082(6) 0.14435(19) 0.0402(12) Uani 1 1 d . . .
C3B C 0.4093(7) 0.1140(9) 0.1376(3) 0.073(2) Uani 1 1 d . A .
H11A H 0.4181 0.0095 0.1180 0.062(17) Uiso 1 1 calc R . .
H11B H 0.3295 0.1843 0.1180 0.15(4) Uiso 1 1 calc R . .
H11C H 0.3837 0.0873 0.1725 0.071(19) Uiso 1 1 calc R . .
C4B C 0.5886(6) 0.3277(8) 0.1923(2) 0.0615(17) Uani 1 1 d . A .
H3A H 0.6071 0.2582 0.2248 0.051(16) Uiso 1 1 calc R . .
H3B H 0.4951 0.3931 0.1935 0.10(2) Uiso 1 1 calc R . .

loop_
_atom_site_aniso_label
_atom_site_aniso_U_11
_atom_site_aniso_U_22
_atom_site_aniso_U_33
_atom_site_aniso_U_23
_atom_site_aniso_U_13
_atom_site_aniso_U_12
Ni 0.0246(3) 0.0249(3) 0.0329(3) 0.0022(3) 0.0046(2) -0.0016(3)
S1A 0.0321(6) 0.0308(6) 0.0428(7) 0.0106(5) -0.0006(5) -0.0060(5)
S2A 0.0365(7) 0.0486(8) 0.0642(9) 0.0237(7) -0.0017(6) -0.0013(6)
S1B 0.0292(6) 0.0486(7) 0.0408(7) -0.0094(6) 0.0124(5) -0.0057(6)
S2B 0.0374(7) 0.0417(7) 0.0510(8) -0.0149(6) 0.0071(6) 0.0000(6)
N1A 0.042(2) 0.038(3) 0.039(2) 0.010(2) -0.0069(19) -0.012(2)
N2A 0.026(2) 0.033(2) 0.0309(19) 0.0025(17) -0.0011(15) -0.0066(16)
N3A 0.0263(19) 0.0267(18) 0.0271(18) 0.0011(15) 0.0066(15) -0.0024(16)
N1B 0.036(3) 0.052(3) 0.035(2) -0.013(2) 0.005(2) -0.003(2)
N2B 0.028(2) 0.034(2) 0.033(2) -0.0040(17) 0.0059(16) -0.0056(17)
N3B 0.0231(19) 0.0289(19) 0.036(2) -0.0009(16) 0.0075(15) -0.0046(16)
C1A 0.028(2) 0.030(2) 0.029(2) 0.000(2) 0.0059(18) 0.001(2)
C2A 0.034(3) 0.032(2) 0.038(3) 0.006(2) 0.007(2) -0.006(2)
C3A 0.047(3) 0.066(4) 0.064(4) 0.025(3) -0.001(3) -0.028(3)
C4A 0.043(3) 0.051(3) 0.049(3) 0.018(3) -0.001(2) -0.013(3)
C5A 0.035(5) 0.042(5) 0.090(7) 0.011(4) 0.013(4) 0.008(4)
C5B 0.045(6) 0.045(5) 0.113(9) -0.038(6) -0.001(6) 0.018(5)
C1B 0.036(3) 0.027(2) 0.033(2) 0.007(2) 0.006(2) 0.003(2)
C2B 0.036(3) 0.045(3) 0.043(3) -0.010(2) 0.014(2) -0.012(2)
C3B 0.060(4) 0.090(5) 0.079(4) -0.043(4) 0.041(4) -0.037(4)
C4B 0.046(3) 0.080(4) 0.063(4) -0.035(4) 0.023(3) -0.023(3)

loop_
_atom_type_symbol
_atom_type_description
_atom_type_scat_dispersion_real
_atom_type_scat_dispersion_imag
_atom_type_scat_source
C C 0.0033 0.0016 'International Tables Vol C Tables 4.2.6.8 and 6.1.1.4'
H H 0.0000 0.0000 'International Tables Vol C Tables 4.2.6.8 and 6.1.1.4'
N N 0.0061 0.0033 'International Tables Vol C Tables 4.2.6.8 and 6.1.1.4'
S S 0.1246 0.1234 'International Tables Vol C Tables 4.2.6.8 and 6.1.1.4'
Ni Ni 0.3393 1.1124 'International Tables Vol C Tables 4.2.6.8 and 6.1.1.4'

loop_
_geom_angle_atom_site_label_1
_geom_angle_atom_site_label_2
_geom_angle_atom_site_label_3
_geom_angle
_geom_angle_site_symmetry_1
_geom_angle_site_symmetry_3
_geom_angle_publ_flag
N3A Ni N3B 170.61(14) . . ?
N3A Ni S1B 100.87(10) . . ?
N3B Ni S1B 83.48(10) . . ?
N3A Ni S1A 83.75(10) . . ?
N3B Ni S1A 104.11(10) . . ?
S1B Ni S1A 96.85(5) . . ?
N3A Ni S2B 91.08(10) . . ?
N3B Ni S2B 84.17(10) . . ?
S1B Ni S2B 167.49(5) . . ?
S1A Ni S2B 88.05(5) . . ?
N3A Ni S2A 83.87(10) . . ?
N3B Ni S2A 87.88(10) . . ?
S1B Ni S2A 89.45(5) . . ?
S1A Ni S2A 166.98(5) . . ?
S2B Ni S2A 88.14(5) . . ?
C1A S1A Ni 93.35(14) . . ?
C5A S2A C4A 112.6(4) . . ?
C5A S2A C5AA 29.2(6) . . ?
C4A S2A C5AA 85.6(6) . . ?
C5A S2A Ni 103.4(3) . . ?
C4A S2A Ni 95.26(16) . . ?
C5AA S2A Ni 95.9(7) . . ?
C1B S1B Ni 93.88(16) . . ?
C4B S2B C5BB 89.3(7) . . ?
C4B S2B C5B 109.0(4) . . ?
C5BB S2B C5B 19.8(7) . . ?
C4B S2B Ni 94.53(17) . . ?
C5BB S2B Ni 103.7(7) . . ?
C5B S2B Ni 99.8(3) . . ?
C1A N2A N3A 113.5(3) . . ?
C2A N3A N2A 117.1(4) . . ?
C2A N3A Ni 121.7(3) . . ?
N2A N3A Ni 121.1(2) . . ?
C1B N2B N3B 113.4(3) . . ?
C2B N3B N2B 117.0(4) . . ?
C2B N3B Ni 122.3(3) . . ?
N2B N3B Ni 120.6(3) . . ?
N2A C1A N1A 115.4(4) . . ?
N2A C1A S1A 127.7(3) . . ?
N1A C1A S1A 116.8(3) . . ?
N3A C2A C4A 120.5(4) . . ?
N3A C2A C3A 125.0(4) . . ?
C4A C2A C3A 114.4(4) . . ?
C2A C4A S2A 116.7(3) . . ?
C5B C5A S2A 113.6(6) . . ?
C5A C5B S2B 116.5(6) . . ?
C5BB C5AA S2A 112.7(14) . . ?
C5AA C5BB S2B 106.6(14) . . ?
N2B C1B N1B 116.2(4) . . ?
N2B C1B S1B 127.0(3) . . ?
N1B C1B S1B 116.8(4) . . ?
N3B C2B C3B 125.8(4) . . ?
N3B C2B C4B 118.7(4) . . ?
C3B C2B C4B 115.5(4) . . ?
C2B C4B S2B 117.2(4) . . ?

loop_
_geom_bond_atom_site_label_1
_geom_bond_atom_site_label_2
_geom_bond_distance
_geom_bond_site_symmetry_2
_geom_bond_publ_flag
Ni N3A 2.027(3) . ?
Ni N3B 2.028(3) . ?
Ni S1B 2.3414(13) . ?
Ni S1A 2.3644(12) . ?
Ni S2B 2.4117(14) . ?
Ni S2A 2.4299(14) . ?
S1A C1A 1.735(4) . ?
S2A C5A 1.737(7) . ?
S2A C4A 1.788(5) . ?
S2A C5AA 1.910(16) . ?
S1B C1B 1.735(5) . ?
S2B C4B 1.782(5) . ?
S2B C5BB 1.793(16) . ?
S2B C5B 1.853(9) . ?
N1A C1A 1.344(5) . ?
N2A C1A 1.322(5) . ?
N2A N3A 1.391(4) . ?
N3A C2A 1.284(5) . ?
N1B C1B 1.352(6) . ?
N2B C1B 1.319(5) . ?
N2B N3B 1.395(5) . ?
N3B C2B 1.276(5) . ?
C2A C4A 1.496(6) . ?
C2A C3A 1.496(6) . ?
C5A C5B 1.529(11) . ?
C5AA C5BB 1.527(19) . ?
C2B C3B 1.490(7) . ?
C2B C4B 1.510(6) . ?
